data_2221199
loop_
_publ_author_name
'Cai, Bang-Hong'

_publ_section_title
;
 Bis[4-bromo-2-(cyclopentyliminomethyl)phenolato]copper(II)
;
_journal_coeditor_code SU2099
_journal_issue 3
_journal_name_full 'Acta Crystallographica Section E'
_journal_page_first m339
_journal_paper_doi 10.1107/S1600536809006606
_journal_volume 65
_journal_year 2009
_chemical_formula_iupac '[Cu (C12 H13 Br N O)2]'
_chemical_formula_moiety 'C24 H26 Br2 Cu N2 O2'
_chemical_formula_sum 'C24 H26 Br2 Cu N2 O2'
_chemical_formula_weight 597.83
_chemical_name_systematic
;
Bis[4-bromo-2-(cyclopentyliminomethyl)phenolato]copper(II)
;
_space_group_IT_number 14
_symmetry_cell_setting monoclinic
_symmetry_space_group_name_Hall '-P 2ybc'
_symmetry_space_group_name_H-M 'P 1 21/c 1'
_atom_sites_solution_hydrogens geom
_atom_sites_solution_primary direct
_atom_sites_solution_secondary difmap
_audit_creation_method SHELXL-97
_cell_angle_alpha 90.00
_cell_angle_beta 109.73(3)
_cell_angle_gamma 90.00
_cell_formula_units_Z 2
_cell_length_a 9.190(2)
_cell_length_b 10.960(2)
_cell_length_c 12.166(2)
_cell_measurement_reflns_used 2505
_cell_measurement_temperature 298(2)
_cell_measurement_theta_max 25.0
_cell_measurement_theta_min 2.3
_cell_volume 1153.5(4)
_computing_cell_refinement 'SAINT (Bruker, 2002)'
_computing_data_collection 'SMART (Bruker, 2002)'
_computing_data_reduction 'SAINT (Bruker, 2002)'
_computing_molecular_graphics 'SHELXTL (Sheldrick, 2008)'
_computing_publication_material 'SHELXTL (Sheldrick, 2008)'
_computing_structure_refinement 'SHELXL97 (Sheldrick, 2008)'
_computing_structure_solution 'SHELXS97 (Sheldrick, 2008)'
_diffrn_ambient_temperature 298(2)
_diffrn_measured_fraction_theta_full 0.995
_diffrn_measured_fraction_theta_max 0.995
_diffrn_measurement_device_type 'Bruker SMART 1000 CCD area-detector'
_diffrn_measurement_method \w
_diffrn_radiation_monochromator graphite
_diffrn_radiation_source 'fine-focus sealed tube'
_diffrn_radiation_type MoK\a
_diffrn_radiation_wavelength 0.71073
_diffrn_reflns_av_R_equivalents 0.0351
_diffrn_reflns_av_sigmaI/netI 0.0404
_diffrn_reflns_limit_h_max 11
_diffrn_reflns_limit_h_min -11
_diffrn_reflns_limit_k_max 14
_diffrn_reflns_limit_k_min -14
_diffrn_reflns_limit_l_max 15
_diffrn_reflns_limit_l_min -15
_diffrn_reflns_number 9709
_diffrn_reflns_theta_full 27.50
_diffrn_reflns_theta_max 27.50
_diffrn_reflns_theta_min 2.35
_diffrn_standards_decay_% 0
_diffrn_standards_number 0
_exptl_absorpt_coefficient_mu 4.435
_exptl_absorpt_correction_T_max 0.4286
_exptl_absorpt_correction_T_min 0.3806
_exptl_absorpt_correction_type multi-scan
_exptl_absorpt_process_details '(SADABS; Sheldrick, 1996)'
_exptl_crystal_colour blue
_exptl_crystal_density_diffrn 1.721
_exptl_crystal_density_method 'not measured'
_exptl_crystal_description block
_exptl_crystal_F_000 598
_exptl_crystal_size_max 0.27
_exptl_crystal_size_mid 0.23
_exptl_crystal_size_min 0.23
_refine_diff_density_max 0.930
_refine_diff_density_min -0.415
_refine_ls_extinction_method none
_refine_ls_goodness_of_fit_ref 1.021
_refine_ls_hydrogen_treatment constr
_refine_ls_matrix_type full
_refine_ls_number_parameters 142
_refine_ls_number_reflns 2636
_refine_ls_number_restraints 0
_refine_ls_restrained_S_all 1.021
_refine_ls_R_factor_all 0.0576
_refine_ls_R_factor_gt 0.0393
_refine_ls_shift/su_max 0.001
_refine_ls_shift/su_mean 0.000
_refine_ls_structure_factor_coef Fsqd
_refine_ls_weighting_details 'calc w=1/[\s^2^(Fo^2^)+(0.0427P)^2^+0.9221P] where P=(Fo^2^+2Fc^2^)/3'
_refine_ls_weighting_scheme calc
_refine_ls_wR_factor_gt 0.0905
_refine_ls_wR_factor_ref 0.0983
_reflns_number_gt 2003
_reflns_number_total 2636
_reflns_threshold_expression I>2\s(I)
_cod_data_source_file su2099.cif
_cod_data_source_block I
_cod_original_sg_symbol_H-M 'P 21/c'
_cod_database_code 2221199
_cod_database_fobs_code 2221199

loop_
_symmetry_equiv_pos_as_xyz
'x, y, z'
'-x, y+1/2, -z+1/2'
'-x, -y, -z'
'x, -y-1/2, z-1/2'

loop_
_atom_site_type_symbol
_atom_site_label
_atom_site_fract_x
_atom_site_fract_y
_atom_site_fract_z
_atom_site_U_iso_or_equiv
_atom_site_adp_type
_atom_site_calc_flag
_atom_site_refinement_flags
_atom_site_occupancy
_atom_site_disorder_assembly
_atom_site_disorder_group
Cu Cu1 0.0000 1.0000 0.0000 0.03400(16) Uani d S 1 . .
Br Br1 -0.34783(5) 0.60773(4) 0.33661(4) 0.06123(17) Uani d . 1 . .
O O1 -0.0883(3) 1.00623(19) 0.1197(2) 0.0446(6) Uani d . 1 . .
N N1 0.0534(3) 0.8203(2) 0.0328(2) 0.0341(6) Uani d . 1 . .
C C1 -0.1071(4) 0.7941(3) 0.1548(3) 0.0344(7) Uani d . 1 . .
C C2 -0.1456(4) 0.9175(3) 0.1630(3) 0.0348(7) Uani d . 1 . .
C C3 -0.2475(4) 0.9435(3) 0.2236(3) 0.0435(8) Uani d . 1 . .
H H3 -0.2753 1.0242 0.2294 0.052 Uiso calc R 1 . .
C C4 -0.3073(4) 0.8541(3) 0.2744(3) 0.0465(9) Uani d . 1 . .
H H4 -0.3752 0.8741 0.3136 0.056 Uiso calc R 1 . .
C C5 -0.2659(4) 0.7337(3) 0.2671(3) 0.0422(8) Uani d . 1 . .
C C6 -0.1676(4) 0.7034(3) 0.2090(3) 0.0391(7) Uani d . 1 . .
H H6 -0.1404 0.6222 0.2052 0.047 Uiso calc R 1 . .
C C7 -0.0063(4) 0.7551(3) 0.0935(3) 0.0374(7) Uani d . 1 . .
H H7 0.0184 0.6726 0.0987 0.045 Uiso calc R 1 . .
C C8 0.1560(4) 0.7602(3) -0.0219(3) 0.0386(7) Uani d . 1 . .
H H8 0.1265 0.7915 -0.1019 0.046 Uiso calc R 1 . .
C C9 0.3252(4) 0.7923(4) 0.0374(4) 0.0603(11) Uani d . 1 . .
H H9A 0.3467 0.8740 0.0163 0.072 Uiso calc R 1 . .
H H9B 0.3536 0.7874 0.1216 0.072 Uiso calc R 1 . .
C C10 0.4115(5) 0.6976(5) -0.0078(6) 0.0901(18) Uani d . 1 . .
H H10A 0.4543 0.7346 -0.0626 0.108 Uiso calc R 1 . .
H H10B 0.4955 0.6632 0.0563 0.108 Uiso calc R 1 . .
C C11 0.2977(5) 0.6002(4) -0.0671(4) 0.0642(12) Uani d . 1 . .
H H11A 0.3412 0.5199 -0.0429 0.077 Uiso calc R 1 . .
H H11B 0.2696 0.6065 -0.1512 0.077 Uiso calc R 1 . .
C C12 0.1586(5) 0.6206(3) -0.0307(4) 0.0507(9) Uani d . 1 . .
H H12A 0.1713 0.5824 0.0438 0.061 Uiso calc R 1 . .
H H12B 0.0651 0.5900 -0.0889 0.061 Uiso calc R 1 . .

loop_
_atom_site_aniso_label
_atom_site_aniso_U_11
_atom_site_aniso_U_22
_atom_site_aniso_U_33
_atom_site_aniso_U_12
_atom_site_aniso_U_13
_atom_site_aniso_U_23
Cu1 0.0412(3) 0.0242(3) 0.0424(3) 0.0024(2) 0.0218(3) 0.0028(2)
Br1 0.0702(3) 0.0547(3) 0.0720(3) -0.0114(2) 0.0414(2) 0.0125(2)
O1 0.0659(16) 0.0251(11) 0.0570(15) 0.0009(11) 0.0395(13) 0.0012(10)
N1 0.0374(14) 0.0263(13) 0.0425(15) 0.0034(11) 0.0185(12) 0.0018(11)
C1 0.0377(17) 0.0294(16) 0.0387(17) 0.0018(13) 0.0163(14) 0.0037(13)
C2 0.0401(18) 0.0290(15) 0.0373(17) 0.0023(13) 0.0159(14) 0.0031(13)
C3 0.056(2) 0.0336(17) 0.050(2) 0.0058(16) 0.0300(18) -0.0006(16)
C4 0.050(2) 0.049(2) 0.049(2) 0.0019(17) 0.0287(18) 0.0009(17)
C5 0.0443(19) 0.0424(19) 0.0442(19) -0.0079(15) 0.0205(16) 0.0070(15)
C6 0.0461(19) 0.0289(16) 0.0441(19) -0.0008(14) 0.0175(15) 0.0036(14)
C7 0.0406(17) 0.0270(16) 0.0470(19) 0.0064(13) 0.0177(15) 0.0040(14)
C8 0.0421(18) 0.0292(16) 0.0489(19) 0.0060(14) 0.0212(16) 0.0012(14)
C9 0.043(2) 0.056(2) 0.085(3) -0.0012(19) 0.026(2) -0.024(2)
C10 0.051(3) 0.082(3) 0.147(5) -0.006(2) 0.046(3) -0.051(4)
C11 0.066(3) 0.049(2) 0.085(3) 0.012(2) 0.036(2) -0.010(2)
C12 0.059(2) 0.0349(19) 0.064(2) 0.0030(17) 0.028(2) -0.0058(17)

loop_
_atom_type_symbol
_atom_type_description
_atom_type_scat_dispersion_real
_atom_type_scat_dispersion_imag
_atom_type_scat_source
C C 0.0033 0.0016 'International Tables Vol C Tables 4.2.6.8 and 6.1.1.4'
H H 0.0000 0.0000 'International Tables Vol C Tables 4.2.6.8 and 6.1.1.4'
N N 0.0061 0.0033 'International Tables Vol C Tables 4.2.6.8 and 6.1.1.4'
O O 0.0106 0.0060 'International Tables Vol C Tables 4.2.6.8 and 6.1.1.4'
Cu Cu 0.3201 1.2651 'International Tables Vol C Tables 4.2.6.8 and 6.1.1.4'
Br Br -0.2901 2.4595 'International Tables Vol C Tables 4.2.6.8 and 6.1.1.4'

loop_
_geom_angle_atom_site_label_1
_geom_angle_atom_site_label_2
_geom_angle_atom_site_label_3
_geom_angle_site_symmetry_1
_geom_angle_site_symmetry_3
_geom_angle
_geom_angle_publ_flag
O1 Cu1 O1 3_575 . 180.0 n
O1 Cu1 N1 3_575 . 88.74(10) n
O1 Cu1 N1 . . 91.26(10) n
O1 Cu1 N1 3_575 3_575 91.26(10) ?
O1 Cu1 N1 . 3_575 88.74(10) ?
N1 Cu1 N1 . 3_575 180.0 n
C2 O1 Cu1 . . 128.5(2) ?
C7 N1 C8 . . 118.3(3) ?
C7 N1 Cu1 . . 122.1(2) ?
C8 N1 Cu1 . . 119.42(19) ?
C6 C1 C2 . . 119.7(3) ?
C6 C1 C7 . . 117.4(3) ?
C2 C1 C7 . . 122.9(3) ?
O1 C2 C3 . . 119.7(3) ?
O1 C2 C1 . . 122.9(3) ?
C3 C2 C1 . . 117.3(3) ?
C4 C3 C2 . . 122.3(3) ?
C4 C3 H3 . . 118.9 ?
C2 C3 H3 . . 118.9 ?
C3 C4 C5 . . 119.5(3) ?
C3 C4 H4 . . 120.3 ?
C5 C4 H4 . . 120.3 ?
C6 C5 C4 . . 120.7(3) ?
C6 C5 Br1 . . 119.0(3) ?
C4 C5 Br1 . . 120.3(3) ?
C5 C6 C1 . . 120.5(3) ?
C5 C6 H6 . . 119.7 ?
C1 C6 H6 . . 119.7 ?
N1 C7 C1 . . 127.8(3) ?
N1 C7 H7 . . 116.1 ?
C1 C7 H7 . . 116.1 ?
N1 C8 C9 . . 112.9(3) ?
N1 C8 C12 . . 120.2(3) ?
C9 C8 C12 . . 103.1(3) ?
N1 C8 H8 . . 106.6 ?
C9 C8 H8 . . 106.6 ?
C12 C8 H8 . . 106.6 ?
C10 C9 C8 . . 104.2(3) ?
C10 C9 H9A . . 110.9 ?
C8 C9 H9A . . 110.9 ?
C10 C9 H9B . . 110.9 ?
C8 C9 H9B . . 110.9 ?
H9A C9 H9B . . 108.9 ?
C11 C10 C9 . . 107.3(3) ?
C11 C10 H10A . . 110.3 ?
C9 C10 H10A . . 110.3 ?
C11 C10 H10B . . 110.3 ?
C9 C10 H10B . . 110.3 ?
H10A C10 H10B . . 108.5 ?
C10 C11 C12 . . 106.1(3) ?
C10 C11 H11A . . 110.5 ?
C12 C11 H11A . . 110.5 ?
C10 C11 H11B . . 110.5 ?
C12 C11 H11B . . 110.5 ?
H11A C11 H11B . . 108.7 ?
C11 C12 C8 . . 101.8(3) ?
C11 C12 H12A . . 111.4 ?
C8 C12 H12A . . 111.4 ?
C11 C12 H12B . . 111.4 ?
C8 C12 H12B . . 111.4 ?
H12A C12 H12B . . 109.3 ?

loop_
_geom_bond_atom_site_label_1
_geom_bond_atom_site_label_2
_geom_bond_site_symmetry_2
_geom_bond_distance
_geom_bond_publ_flag
Cu1 O1 3_575 1.892(2) ?
Cu1 O1 . 1.892(2) n
Cu1 N1 . 2.036(2) n
Cu1 N1 3_575 2.036(2) ?
Br1 C5 . 1.902(3) ?
O1 C2 . 1.299(4) ?
N1 C7 . 1.278(4) ?
N1 C8 . 1.480(4) ?
C1 C6 . 1.407(4) ?
C1 C2 . 1.411(4) ?
C1 C7 . 1.436(4) ?
C2 C3 . 1.403(4) ?
C3 C4 . 1.369(5) ?
C3 H3 . 0.9300 ?
C4 C5 . 1.385(5) ?
C4 H4 . 0.9300 ?
C5 C6 . 1.362(5) ?
C6 H6 . 0.9300 ?
C7 H7 . 0.9300 ?
C8 C9 . 1.518(5) ?
C8 C12 . 1.534(4) ?
C8 H8 . 0.9800 ?
C9 C10 . 1.518(5) ?
C9 H9A . 0.9700 ?
C9 H9B . 0.9700 ?
C10 C11 . 1.498(6) ?
C10 H10A . 0.9700 ?
C10 H10B . 0.9700 ?
C11 C12 . 1.504(6) ?
C11 H11A . 0.9700 ?
C11 H11B . 0.9700 ?
C12 H12A . 0.9700 ?
C12 H12B . 0.9700 ?
